data_4027972
loop_
_publ_author_name
'Yunfei Du'
'Elizabeth H. Krenske'
'Jennifer E. Antoline'
'Andrew G. Lohse'
'K. N. Houk'
'Richard P. Hsung'

_publ_section_title
;
 Control of Regioselectivity and Stereoselectivity in (4 + 3)
 Cycloadditions of Chiral Oxyallyls with Unsymmetrically Disubstituted
 Furans
;
_journal_name_full 'Journal of Organic Chemistry'
_journal_page_first 1753
_journal_page_last 1759
_journal_paper_doi 10.1021/jo3011792
_journal_volume 78
_journal_year 2013
_chemical_absolute_configuration rm
_chemical_formula_moiety 'C19 H19 N O6'
_chemical_formula_sum 'C19 H19 N O6'
_chemical_formula_weight 357.35
_chemical_name_common 11197a
_chemical_name_systematic
; 
 ? 
;
_space_group_IT_number 4
_symmetry_cell_setting monoclinic
_symmetry_space_group_name_Hall 'P 2yb'
_symmetry_space_group_name_H-M 'P 1 21 1'
_atom_sites_solution_hydrogens geom
_atom_sites_solution_primary direct
_atom_sites_solution_secondary difmap
_audit_creation_method SHELXL-97
_cell_angle_alpha 90.00
_cell_angle_beta 104.137(1)
_cell_angle_gamma 90.00
_cell_formula_units_Z 2
_cell_length_a 9.0163(9)
_cell_length_b 8.9386(9)
_cell_length_c 10.7156(10)
_cell_measurement_reflns_used 2998
_cell_measurement_temperature 173(2)
_cell_measurement_theta_max 27.17
_cell_measurement_theta_min 2.33
_cell_volume 837.45(14)
_computing_cell_refinement 'Bruker SAINT'
_computing_data_collection 'Bruker APEX2'
_computing_data_reduction 'Bruker SAINT'
_computing_molecular_graphics 'Bruker SHELXTL'
_computing_publication_material 'Bruker SHELXTL'
_computing_structure_refinement 'SHELXL-97 (Sheldrick, 2008)'
_computing_structure_solution 'SHELXS-97 (Sheldrick, 2008)'
_diffrn_ambient_temperature 173(2)
_diffrn_measured_fraction_theta_full 0.998
_diffrn_measured_fraction_theta_max 0.998
_diffrn_measurement_device_type 'Bruker APEX-II CCD'
_diffrn_measurement_method '\f and \w scans'
_diffrn_radiation_monochromator graphite
_diffrn_radiation_source 'sealed tube'
_diffrn_radiation_type MoK\a
_diffrn_radiation_wavelength 0.71073
_diffrn_reflns_av_R_equivalents 0.0342
_diffrn_reflns_av_sigmaI/netI 0.0249
_diffrn_reflns_limit_h_max 11
_diffrn_reflns_limit_h_min -11
_diffrn_reflns_limit_k_max 11
_diffrn_reflns_limit_k_min 0
_diffrn_reflns_limit_l_max 13
_diffrn_reflns_limit_l_min 0
_diffrn_reflns_number 9672
_diffrn_reflns_theta_full 27.53
_diffrn_reflns_theta_max 27.53
_diffrn_reflns_theta_min 1.96
_exptl_absorpt_coefficient_mu 0.106
_exptl_absorpt_correction_T_max 0.9688
_exptl_absorpt_correction_T_min 0.9537
_exptl_absorpt_correction_type multi-scan
_exptl_absorpt_process_details 'SADABS (Sheldrick, 2008/4)'
_exptl_crystal_colour colourless
_exptl_crystal_density_diffrn 1.417
_exptl_crystal_description Irregular
_exptl_crystal_F_000 376
_exptl_crystal_size_max 0.45
_exptl_crystal_size_mid 0.30
_exptl_crystal_size_min 0.30
_refine_diff_density_max 0.183
_refine_diff_density_min -0.218
_refine_diff_density_rms 0.047
_refine_ls_abs_structure_details 'Flack H D (1983), Acta Cryst. A39, 876-881'
_refine_ls_abs_structure_Flack -0.4(10)
_refine_ls_extinction_method none
_refine_ls_goodness_of_fit_ref 1.072
_refine_ls_hydrogen_treatment constr
_refine_ls_matrix_type full
_refine_ls_number_parameters 237
_refine_ls_number_reflns 2045
_refine_ls_number_restraints 1
_refine_ls_restrained_S_all 1.072
_refine_ls_R_factor_all 0.0397
_refine_ls_R_factor_gt 0.0344
_refine_ls_shift/su_max 0.000
_refine_ls_shift/su_mean 0.000
_refine_ls_structure_factor_coef Fsqd
_refine_ls_weighting_details 'calc w=1/[\s^2^(Fo^2^)+(0.0493P)^2^+0.0778P] where P=(Fo^2^+2Fc^2^)/3'
_refine_ls_weighting_scheme calc
_refine_ls_wR_factor_gt 0.0821
_refine_ls_wR_factor_ref 0.0860
_reflns_number_gt 1855
_reflns_number_total 2045
_reflns_threshold_expression >2sigma(I)
_cod_data_source_file jo3011792_si_001.cif
_cod_data_source_block 11197a
_cod_database_code 4027972

loop_
_symmetry_equiv_pos_as_xyz
'x, y, z'
'-x, y+1/2, -z'

loop_
_atom_site_label
_atom_site_type_symbol
_atom_site_fract_x
_atom_site_fract_y
_atom_site_fract_z
_atom_site_U_iso_or_equiv
_atom_site_adp_type
_atom_site_occupancy
_atom_site_symmetry_multiplicity
_atom_site_calc_flag
_atom_site_refinement_flags
O1 O 0.95091(18) 0.72799(19) 0.64898(15) 0.0346(4) Uani 1 1 d .
O2 O 0.89928(17) 0.92152(17) 0.76375(15) 0.0311(4) Uani 1 1 d .
O3 O 1.00411(18) 0.5452(2) 0.88623(16) 0.0371(4) Uani 1 1 d .
O4 O 0.67277(15) 0.31785(16) 0.66008(14) 0.0248(3) Uani 1 1 d .
O6 O 0.43072(16) 0.5103(2) 0.69901(15) 0.0324(4) Uani 1 1 d .
O5 O 0.41038(17) 0.5048(2) 0.48647(15) 0.0385(4) Uani 1 1 d .
N1 N 0.75832(19) 0.7139(2) 0.75839(16) 0.0225(4) Uani 1 1 d .
C1 C 0.8766(2) 0.7803(3) 0.71708(19) 0.0257(4) Uani 1 1 d .
C2 C 0.7846(3) 0.9533(3) 0.8341(2) 0.0304(5) Uani 1 1 d .
H2A H 0.6962 1.0067 0.7792 0.037 Uiso 1 1 calc R
H2B H 0.8278 1.0145 0.9114 0.037 Uiso 1 1 calc R
C3 C 0.7379(2) 0.7990(3) 0.87135(18) 0.0254(4) Uani 1 1 d .
H3A H 0.8144 0.7637 0.9499 0.031 Uiso 1 1 calc R
C4 C 0.5814(2) 0.7964(2) 0.89675(19) 0.0256(4) Uani 1 1 d .
C5 C 0.5652(3) 0.7552(3) 1.0176(2) 0.0340(5) Uani 1 1 d .
H5A H 0.6519 0.7215 1.0809 0.041 Uiso 1 1 calc R
C6 C 0.4240(3) 0.7626(3) 1.0467(2) 0.0420(6) Uani 1 1 d .
H6A H 0.4141 0.7354 1.1300 0.050 Uiso 1 1 calc R
C7 C 0.2979(3) 0.8096(3) 0.9544(2) 0.0403(6) Uani 1 1 d .
H7A H 0.2009 0.8149 0.9743 0.048 Uiso 1 1 calc R
C8 C 0.3118(3) 0.8489(3) 0.8334(2) 0.0366(5) Uani 1 1 d .
H8A H 0.2244 0.8806 0.7700 0.044 Uiso 1 1 calc R
C9 C 0.4531(2) 0.8423(3) 0.8042(2) 0.0299(5) Uani 1 1 d .
H9A H 0.4622 0.8692 0.7206 0.036 Uiso 1 1 calc R
C10 C 0.7480(2) 0.5508(2) 0.75841(19) 0.0219(4) Uani 1 1 d .
H10A H 0.6899 0.5256 0.8240 0.026 Uiso 1 1 calc R
C11 C 0.9074(2) 0.4788(3) 0.80789(19) 0.0263(5) Uani 1 1 d .
C12 C 0.9364(2) 0.3230(3) 0.7636(2) 0.0295(5) Uani 1 1 d .
H12A H 0.9303 0.2500 0.8317 0.035 Uiso 1 1 calc R
H12B H 1.0410 0.3183 0.7499 0.035 Uiso 1 1 calc R
C13 C 0.8211(2) 0.2805(3) 0.6393(2) 0.0273(5) Uani 1 1 d .
H13A H 0.8284 0.1723 0.6177 0.033 Uiso 1 1 calc R
C14 C 0.8318(2) 0.3807(3) 0.5291(2) 0.0289(5) Uani 1 1 d .
H14A H 0.8977 0.3649 0.4735 0.035 Uiso 1 1 calc R
C15 C 0.7059(3) 0.6230(3) 0.4301(2) 0.0325(5) Uani 1 1 d .
H15A H 0.7893 0.6311 0.3865 0.049 Uiso 1 1 calc R
H15B H 0.6998 0.7155 0.4777 0.049 Uiso 1 1 calc R
H15C H 0.6091 0.6071 0.3660 0.049 Uiso 1 1 calc R
C16 C 0.7354(2) 0.4947(3) 0.52099(19) 0.0257(4) Uani 1 1 d .
C17 C 0.6588(2) 0.4751(2) 0.63150(18) 0.0231(4) Uani 1 1 d .
C18 C 0.4859(2) 0.5019(3) 0.5952(2) 0.0257(4) Uani 1 1 d .
C19 C 0.2656(2) 0.5239(3) 0.6753(3) 0.0409(6) Uani 1 1 d .
H19A H 0.2358 0.5199 0.7573 0.061 Uiso 1 1 calc R
H19B H 0.2167 0.4416 0.6199 0.061 Uiso 1 1 calc R
H19C H 0.2330 0.6196 0.6327 0.061 Uiso 1 1 calc R

loop_
_atom_site_aniso_label
_atom_site_aniso_U_11
_atom_site_aniso_U_22
_atom_site_aniso_U_33
_atom_site_aniso_U_23
_atom_site_aniso_U_13
_atom_site_aniso_U_12
O1 0.0308(8) 0.0383(10) 0.0400(9) -0.0034(8) 0.0189(7) -0.0072(7)
O2 0.0281(8) 0.0286(9) 0.0378(9) -0.0022(7) 0.0104(7) -0.0076(6)
O3 0.0279(8) 0.0405(10) 0.0374(9) -0.0021(8) -0.0024(7) -0.0009(7)
O4 0.0223(7) 0.0223(8) 0.0317(7) 0.0022(6) 0.0104(6) 0.0002(6)
O6 0.0201(7) 0.0413(9) 0.0377(8) -0.0044(7) 0.0111(6) -0.0003(7)
O5 0.0284(8) 0.0503(11) 0.0328(8) -0.0003(8) -0.0004(6) 0.0040(8)
N1 0.0225(8) 0.0219(9) 0.0239(8) -0.0014(7) 0.0073(7) -0.0025(7)
C1 0.0228(10) 0.0274(11) 0.0258(10) 0.0017(9) 0.0039(8) -0.0046(9)
C2 0.0301(11) 0.0281(11) 0.0341(11) -0.0036(9) 0.0095(9) -0.0053(9)
C3 0.0258(10) 0.0294(12) 0.0203(9) -0.0032(9) 0.0040(7) -0.0005(9)
C4 0.0294(10) 0.0239(11) 0.0251(10) -0.0041(9) 0.0098(8) -0.0024(9)
C5 0.0399(12) 0.0349(13) 0.0279(11) -0.0002(10) 0.0094(9) -0.0042(10)
C6 0.0505(15) 0.0480(16) 0.0344(12) -0.0057(12) 0.0237(11) -0.0110(13)
C7 0.0343(12) 0.0457(16) 0.0480(14) -0.0141(13) 0.0238(11) -0.0086(12)
C8 0.0298(11) 0.0394(13) 0.0416(13) -0.0075(11) 0.0104(10) -0.0012(10)
C9 0.0299(11) 0.0345(12) 0.0264(10) -0.0006(9) 0.0087(9) -0.0027(10)
C10 0.0199(9) 0.0237(11) 0.0224(9) 0.0019(8) 0.0059(8) -0.0037(8)
C11 0.0224(9) 0.0312(12) 0.0255(10) 0.0060(9) 0.0066(8) -0.0006(9)
C12 0.0241(10) 0.0288(11) 0.0360(12) 0.0054(10) 0.0080(9) 0.0031(9)
C13 0.0243(10) 0.0263(11) 0.0341(11) 0.0003(9) 0.0124(8) 0.0031(9)
C14 0.0284(10) 0.0326(12) 0.0284(11) -0.0023(9) 0.0125(9) -0.0018(9)
C15 0.0401(13) 0.0317(12) 0.0271(10) 0.0022(10) 0.0108(9) -0.0012(10)
C16 0.0263(10) 0.0274(11) 0.0245(9) -0.0013(9) 0.0084(8) -0.0041(9)
C17 0.0214(9) 0.0221(10) 0.0257(10) 0.0001(8) 0.0057(8) -0.0001(8)
C18 0.0223(9) 0.0220(10) 0.0328(10) -0.0014(9) 0.0064(8) -0.0003(8)
C19 0.0221(11) 0.0408(14) 0.0630(16) -0.0080(13) 0.0166(11) 0.0002(10)

loop_
_atom_type_symbol
_atom_type_description
_atom_type_scat_dispersion_real
_atom_type_scat_dispersion_imag
_atom_type_scat_source
C C 0.0033 0.0016 'International Tables Vol C Tables 4.2.6.8 and 6.1.1.4'
H H 0.0000 0.0000 'International Tables Vol C Tables 4.2.6.8 and 6.1.1.4'
N N 0.0061 0.0033 'International Tables Vol C Tables 4.2.6.8 and 6.1.1.4'
O O 0.0106 0.0060 'International Tables Vol C Tables 4.2.6.8 and 6.1.1.4'

loop_
_geom_angle_atom_site_label_1
_geom_angle_atom_site_label_2
_geom_angle_atom_site_label_3
_geom_angle
C1 O2 C2 108.17(16)
C17 O4 C13 103.23(15)
C18 O6 C19 115.83(18)
C1 N1 C10 118.80(18)
C1 N1 C3 107.50(16)
C10 N1 C3 119.53(18)
O1 C1 O2 122.09(19)
O1 C1 N1 128.0(2)
O2 C1 N1 109.89(18)
O2 C2 C3 103.72(18)
O2 C2 H2A 111.0
C3 C2 H2A 111.0
O2 C2 H2B 111.0
C3 C2 H2B 111.0
H2A C2 H2B 109.0
N1 C3 C4 116.78(17)
N1 C3 C2 98.83(16)
C4 C3 C2 113.20(18)
N1 C3 H3A 109.2
C4 C3 H3A 109.2
C2 C3 H3A 109.2
C5 C4 C9 119.0(2)
C5 C4 C3 119.41(19)
C9 C4 C3 121.46(18)
C6 C5 C4 120.6(2)
C6 C5 H5A 119.7
C4 C5 H5A 119.7
C7 C6 C5 119.8(2)
C7 C6 H6A 120.1
C5 C6 H6A 120.1
C6 C7 C8 120.3(2)
C6 C7 H7A 119.9
C8 C7 H7A 119.9
C7 C8 C9 120.1(2)
C7 C8 H8A 119.9
C9 C8 H8A 119.9
C8 C9 C4 120.2(2)
C8 C9 H9A 119.9
C4 C9 H9A 119.9
N1 C10 C11 111.24(17)
N1 C10 C17 116.96(17)
C11 C10 C17 110.95(17)
N1 C10 H10A 105.6
C11 C10 H10A 105.6
C17 C10 H10A 105.6
O3 C11 C12 121.2(2)
O3 C11 C10 119.1(2)
C12 C11 C10 119.56(18)
C11 C12 C13 111.70(18)
C11 C12 H12A 109.3
C13 C12 H12A 109.3
C11 C12 H12B 109.3
C13 C12 H12B 109.3
H12A C12 H12B 107.9
O4 C13 C14 102.83(17)
O4 C13 C12 105.44(16)
C14 C13 C12 112.13(18)
O4 C13 H13A 112.0
C14 C13 H13A 112.0
C12 C13 H13A 112.0
C16 C14 C13 110.00(18)
C16 C14 H14A 125.0
C13 C14 H14A 125.0
C16 C15 H15A 109.5
C16 C15 H15B 109.5
H15A C15 H15B 109.5
C16 C15 H15C 109.5
H15A C15 H15C 109.5
H15B C15 H15C 109.5
C14 C16 C15 130.12(19)
C14 C16 C17 105.98(19)
C15 C16 C17 123.85(19)
O4 C17 C16 104.24(16)
O4 C17 C18 103.78(16)
C16 C17 C18 114.36(17)
O4 C17 C10 103.86(15)
C16 C17 C10 113.24(16)
C18 C17 C10 115.53(16)
O5 C18 O6 125.05(19)
O5 C18 C17 123.49(19)
O6 C18 C17 111.28(17)
O6 C19 H19A 109.5
O6 C19 H19B 109.5
H19A C19 H19B 109.5
O6 C19 H19C 109.5
H19A C19 H19C 109.5
H19B C19 H19C 109.5

loop_
_geom_bond_atom_site_label_1
_geom_bond_atom_site_label_2
_geom_bond_distance
O1 C1 1.200(3)
O2 C1 1.355(3)
O2 C2 1.449(3)
O3 C11 1.208(3)
O4 C17 1.437(3)
O4 C13 1.448(2)
O6 C18 1.327(3)
O6 C19 1.453(3)
O5 C18 1.198(2)
N1 C1 1.384(3)
N1 C10 1.461(3)
N1 C3 1.479(3)
C2 C3 1.523(3)
C2 H2A 0.9900
C2 H2B 0.9900
C3 C4 1.501(3)
C3 H3A 1.0000
C4 C5 1.388(3)
C4 C9 1.389(3)
C5 C6 1.385(3)
C5 H5A 0.9500
C6 C7 1.377(4)
C6 H6A 0.9500
C7 C8 1.378(4)
C7 H7A 0.9500
C8 C9 1.385(3)
C8 H8A 0.9500
C9 H9A 0.9500
C10 C11 1.545(3)
C10 C17 1.556(3)
C10 H10A 1.0000
C11 C12 1.514(3)
C12 C13 1.525(3)
C12 H12A 0.9900
C12 H12B 0.9900
C13 C14 1.504(3)
C13 H13A 1.0000
C14 C16 1.328(3)
C14 H14A 0.9500
C15 C16 1.486(3)
C15 H15A 0.9800
C15 H15B 0.9800
C15 H15C 0.9800
C16 C17 1.520(3)
C17 C18 1.531(3)
C19 H19A 0.9800
C19 H19B 0.9800
C19 H19C 0.9800

loop_
_geom_torsion_atom_site_label_1
_geom_torsion_atom_site_label_2
_geom_torsion_atom_site_label_3
_geom_torsion_atom_site_label_4
_geom_torsion
C2 O2 C1 O1 175.9(2)
C2 O2 C1 N1 -3.2(2)
C10 N1 C1 O1 21.8(3)
C3 N1 C1 O1 161.6(2)
C10 N1 C1 O2 -159.09(18)
C3 N1 C1 O2 -19.4(2)
C1 O2 C2 C3 23.4(2)
C1 N1 C3 C4 153.34(19)
C10 N1 C3 C4 -67.3(2)
C1 N1 C3 C2 31.7(2)
C10 N1 C3 C2 171.07(18)
O2 C2 C3 N1 -32.42(19)
O2 C2 C3 C4 -156.66(16)
N1 C3 C4 C5 127.0(2)
C2 C3 C4 C5 -119.2(2)
N1 C3 C4 C9 -56.6(3)
C2 C3 C4 C9 57.2(3)
C9 C4 C5 C6 -1.4(4)
C3 C4 C5 C6 175.1(2)
C4 C5 C6 C7 0.8(4)
C5 C6 C7 C8 0.1(4)
C6 C7 C8 C9 -0.4(4)
C7 C8 C9 C4 -0.2(4)
C5 C4 C9 C8 1.1(4)
C3 C4 C9 C8 -175.3(2)
C1 N1 C10 C11 41.6(3)
C3 N1 C10 C11 -93.3(2)
C1 N1 C10 C17 -87.3(2)
C3 N1 C10 C17 137.83(18)
N1 C10 C11 O3 30.5(3)
C17 C10 C11 O3 162.57(19)
N1 C10 C11 C12 -153.10(19)
C17 C10 C11 C12 -21.1(2)
O3 C11 C12 C13 -163.2(2)
C10 C11 C12 C13 20.5(3)
C17 O4 C13 C14 -34.55(19)
C17 O4 C13 C12 83.08(19)
C11 C12 C13 O4 -48.3(2)
C11 C12 C13 C14 62.9(2)
O4 C13 C14 C16 20.6(2)
C12 C13 C14 C16 -92.2(2)
C13 C14 C16 C15 179.1(2)
C13 C14 C16 C17 1.6(2)
C13 O4 C17 C16 36.09(18)
C13 O4 C17 C18 156.11(15)
C13 O4 C17 C10 -82.72(17)
C14 C16 C17 O4 -23.7(2)
C15 C16 C17 O4 158.63(19)
C14 C16 C17 C18 -136.28(19)
C15 C16 C17 C18 46.0(3)
C14 C16 C17 C10 88.5(2)
C15 C16 C17 C10 -89.2(2)
N1 C10 C17 O4 178.29(16)
C11 C10 C17 O4 49.2(2)
N1 C10 C17 C16 65.9(2)
C11 C10 C17 C16 -63.2(2)
N1 C10 C17 C18 -68.8(2)
C11 C10 C17 C18 162.18(17)
C19 O6 C18 O5 0.0(3)
C19 O6 C18 C17 -175.37(19)
O4 C17 C18 O5 -96.8(2)
C16 C17 C18 O5 16.1(3)
C10 C17 C18 O5 150.2(2)
O4 C17 C18 O6 78.6(2)
C16 C17 C18 O6 -168.49(19)
C10 C17 C18 O6 -34.4(3)
